data_7705144
loop_
_publ_author_name
'Laha, Biswajit'
'Khullar, Sadhika'
'Gogia, Alisha'
'Mandal, Sanjay K.'

_publ_section_title
;
 Effecting structural diversity in a series of Co(II)-organic frameworks
 by the interplay between rigidity of a dicarboxylate and flexibility of
 bis(tridentate) spanning ligands.
;
_journal_issue 35
_journal_name_full 'Dalton transactions (Cambridge, England : 2003)'
_journal_page_first 12298
_journal_page_last 12310
_journal_paper_doi 10.1039/d0dt02153a
_journal_volume 49
_journal_year 2020
_chemical_formula_moiety 'C44 H36 Co2 N6 O8 S2'
_chemical_formula_sum 'C44 H36 Co2 N6 O8 S2'
_chemical_formula_weight 958.77
_space_group_crystal_system monoclinic
_space_group_IT_number 14
_space_group_name_Hall '-P 2yn'
_space_group_name_H-M_alt 'P 1 21/n 1'
_atom_sites_solution_hydrogens geom
_audit_update_record
;
2020-06-16 deposited with the CCDC.	2020-08-13 downloaded from the CCDC.
;
_cell_angle_alpha 90
_cell_angle_beta 93.433(16)
_cell_angle_gamma 90
_cell_formula_units_Z 2
_cell_length_a 9.643(2)
_cell_length_b 14.622(4)
_cell_length_c 14.166(4)
_cell_measurement_reflns_used 6772
_cell_measurement_temperature 100.(2)
_cell_measurement_theta_max 24.9996
_cell_measurement_theta_min 2.4877
_cell_volume 1993.8(9)
_computing_cell_refinement 'SAINT V8.34A (Bruker AXS Inc., 2013)'
_computing_data_reduction 'SAINT V8.34A (Bruker AXS Inc., 2013)'
_computing_structure_refinement 'SHELXL-2014/7 (Sheldrick, 2014)'
_diffrn_ambient_temperature 100.(2)
_diffrn_detector_area_resol_mean 8.3333
_diffrn_measured_fraction_theta_full 0.992
_diffrn_measured_fraction_theta_max 0.992
_diffrn_measurement_device_type 'Bruker Kappa APEX II'
_diffrn_measurement_method 'phi and omega scan'
_diffrn_radiation_monochromator Graphite
_diffrn_radiation_type 'Mo K\a'
_diffrn_radiation_wavelength 0.71073
_diffrn_reflns_av_R_equivalents 0.0537
_diffrn_reflns_av_unetI/netI 0.0498
_diffrn_reflns_limit_h_max 11
_diffrn_reflns_limit_h_min -11
_diffrn_reflns_limit_k_max 17
_diffrn_reflns_limit_k_min -14
_diffrn_reflns_limit_l_max 16
_diffrn_reflns_limit_l_min -16
_diffrn_reflns_number 12474
_diffrn_reflns_theta_full 25.00
_diffrn_reflns_theta_max 25.00
_diffrn_reflns_theta_min 2.00
_diffrn_source 'Sealed tube'
_diffrn_source_type 'Fine Focus'
_exptl_absorpt_coefficient_mu 1.002
_exptl_absorpt_correction_T_max 0.7452
_exptl_absorpt_correction_T_min 0.6176
_exptl_absorpt_correction_type multi-scan
_exptl_absorpt_process_details 'SADABS V2014/5 (Bruker AXS Inc.)'
_exptl_crystal_colour violet
_exptl_crystal_density_diffrn 1.597
_exptl_crystal_density_method 'not measured'
_exptl_crystal_description rectangular
_exptl_crystal_F_000 984
_exptl_crystal_size_max 0.24
_exptl_crystal_size_mid 0.22
_exptl_crystal_size_min 0.19
_refine_diff_density_max 0.373
_refine_diff_density_min -0.477
_refine_ls_extinction_method none
_refine_ls_goodness_of_fit_ref 0.894
_refine_ls_hydrogen_treatment constr
_refine_ls_matrix_type full
_refine_ls_number_parameters 280
_refine_ls_number_reflns 3483
_refine_ls_number_restraints 0
_refine_ls_restrained_S_all 0.894
_refine_ls_R_factor_all 0.0378
_refine_ls_R_factor_gt 0.0330
_refine_ls_shift/su_max 0.001
_refine_ls_shift/su_mean 0.000
_refine_ls_structure_factor_coef Fsqd
_refine_ls_weighting_details 'w=1/[\s^2^(Fo^2^)+(0.1000P)^2^] where P=(Fo^2^+2Fc^2^)/3'
_refine_ls_weighting_scheme calc
_refine_ls_wR_factor_gt 0.1066
_refine_ls_wR_factor_ref 0.1142
_reflns_number_gt 3073
_reflns_number_total 3483
_reflns_threshold_expression 'I > 2\s(I)'
_cod_data_source_file d0dt02153a2.cif
_cod_data_source_block 4
_cod_depositor_comments 'Adding full bibliography for 7705142--7705145.cif.'
_cod_database_code 7705144

loop_
_space_group_symop_operation_xyz
'x, y, z'
'-x+1/2, y+1/2, -z+1/2'
'-x, -y, -z'
'x-1/2, -y-1/2, z-1/2'

loop_
_atom_site_type_symbol
_atom_site_label
_atom_site_fract_x
_atom_site_fract_y
_atom_site_fract_z
_atom_site_U_iso_or_equiv
_atom_site_adp_type
_atom_site_calc_flag
_atom_site_refinement_flags_adp
_atom_site_refinement_flags_occupancy
_atom_site_refinement_flags_posn
_atom_site_occupancy
_atom_site_disorder_assembly
_atom_site_disorder_group
Co Co1 0.66896(3) 0.47108(2) 0.20858(2) 0.01305(15) Uani d . . . 1 . .
S S1 0.89365(5) 0.28331(4) 0.45317(4) 0.01761(17) Uani d . . . 1 . .
N N1 0.74204(17) 0.57639(12) 0.31972(12) 0.0137(4) Uani d . . . 1 . .
N N2 0.48568(19) 0.53448(12) 0.24150(13) 0.0164(4) Uani d . . . 1 . .
N N3 0.78759(18) 0.55833(13) 0.13299(12) 0.0168(4) Uani d . . . 1 . .
O O1 0.77888(15) 0.38265(10) 0.28814(10) 0.0178(3) Uani d . . . 1 . .
O O2 0.97372(16) 0.39390(11) 0.21053(11) 0.0262(4) Uani d . . . 1 . .
O O3 0.94466(18) 0.19552(11) 0.64651(12) 0.0266(4) Uani d . . . 1 . .
O O4 1.11303(17) 0.10489(11) 0.59792(11) 0.0249(4) Uani d . . . 1 . .
C C1 1.0273(2) 0.17052(15) 0.58847(16) 0.0198(5) Uani d . . . 1 . .
C C2 1.0327(2) 0.22035(15) 0.49692(15) 0.0187(5) Uani d . . . 1 . .
C C3 1.1408(2) 0.22394(16) 0.43820(15) 0.0196(5) Uani d . . . 1 . .
H H1 1.2243 0.193 0.4497 0.024 Uiso calc U . R 1 . .
C C4 1.1108(2) 0.28009(15) 0.35825(16) 0.0208(5) Uani d . . . 1 . .
H H2 1.1738 0.2919 0.3126 0.025 Uiso calc U . R 1 . .
C C5 0.9800(2) 0.31491(15) 0.35526(15) 0.0167(5) Uani d . . . 1 . .
C C6 0.9084(2) 0.36836(15) 0.27779(15) 0.0176(5) Uani d . . . 1 . .
C C7 0.4416(2) 0.55925(16) 0.56257(14) 0.0173(5) Uani d . . . 1 . .
H H6 0.4027 0.5998 0.6041 0.021 Uiso calc U . R 1 . .
C C8 0.5683(2) 0.57929(15) 0.52739(14) 0.0173(5) Uani d . . . 1 . .
H H5 0.6146 0.6326 0.5466 0.021 Uiso calc U . R 1 . .
C C9 0.6285(2) 0.52070(15) 0.46325(15) 0.0161(5) Uani d . . . 1 . .
C C10 0.7625(2) 0.54674(15) 0.42071(15) 0.0159(5) Uani d . . . 1 . .
H H4 0.8059 0.5961 0.4575 0.019 Uiso calc U . R 1 . .
H H3 0.8251 0.4948 0.4245 0.019 Uiso calc U . R 1 . .
C C11 0.8770(2) 0.60802(15) 0.28760(14) 0.0164(5) Uani d . . . 1 . .
H H14 0.9493 0.5655 0.3094 0.02 Uiso calc U . R 1 . .
H H13 0.8991 0.6673 0.3152 0.02 Uiso calc U . R 1 . .
C C12 0.8742(2) 0.61515(15) 0.18145(15) 0.0164(5) Uani d . . . 1 . .
C C13 0.9621(2) 0.67357(16) 0.13617(17) 0.0238(5) Uani d . . . 1 . .
H H15 1.0187 0.7147 0.1705 0.029 Uiso calc U . R 1 . .
C C14 0.9635(2) 0.66921(18) 0.03829(17) 0.0281(6) Uani d . . . 1 . .
H H16 1.0235 0.7064 0.0065 0.034 Uiso calc U . R 1 . .
C C15 0.8763(2) 0.60998(16) -0.01159(16) 0.0247(5) Uani d . . . 1 . .
H H17 0.8769 0.6063 -0.0771 0.03 Uiso calc U . R 1 . .
C C16 0.7882(2) 0.55614(17) 0.03729(15) 0.0220(5) Uani d . . . 1 . .
H H18 0.7272 0.5171 0.0037 0.026 Uiso calc U . R 1 . .
C C17 0.6390(2) 0.65003(14) 0.30878(15) 0.0154(4) Uani d . . . 1 . .
H H8 0.6596 0.6881 0.2553 0.018 Uiso calc U . R 1 . .
H H7 0.644 0.6881 0.365 0.018 Uiso calc U . R 1 . .
C C18 0.4954(2) 0.61143(15) 0.29354(15) 0.0172(5) Uani d . . . 1 . .
C C19 0.3803(2) 0.65306(16) 0.32775(16) 0.0202(5) Uani d . . . 1 . .
H H9 0.39 0.7059 0.3641 0.024 Uiso calc U . R 1 . .
C C20 0.2506(2) 0.61555(17) 0.30758(17) 0.0253(5) Uani d . . . 1 . .
H H10 0.1718 0.6428 0.3299 0.03 Uiso calc U . R 1 . .
C C21 0.2396(2) 0.53657(16) 0.25357(17) 0.0249(6) Uani d . . . 1 . .
H H11 0.1536 0.5099 0.2386 0.03 Uiso calc U . R 1 . .
C C22 0.3598(2) 0.49848(17) 0.22262(16) 0.0218(5) Uani d . . . 1 . .
H H12 0.3527 0.4451 0.1869 0.026 Uiso calc U . R 1 . .

loop_
_atom_site_aniso_label
_atom_site_aniso_U_11
_atom_site_aniso_U_22
_atom_site_aniso_U_33
_atom_site_aniso_U_12
_atom_site_aniso_U_13
_atom_site_aniso_U_23
Co1 0.0135(2) 0.0131(2) 0.0125(2) -0.00070(10) 0.00072(13) 0.00047(10)
S1 0.0182(3) 0.0177(3) 0.0171(3) 0.0030(2) 0.0025(2) 0.0039(2)
N1 0.0132(9) 0.0159(10) 0.0124(9) -0.0013(7) 0.0034(7) 0.0002(7)
N2 0.0151(9) 0.0173(10) 0.0171(10) 0.0005(7) 0.0017(7) 0.0009(7)
N3 0.0179(9) 0.0186(10) 0.0140(9) 0.0009(8) 0.0033(7) 0.0016(8)
O1 0.0182(8) 0.0182(8) 0.0172(8) 0.0035(6) 0.0027(6) 0.0035(6)
O2 0.0254(9) 0.0315(10) 0.0224(9) 0.0022(7) 0.0074(7) 0.0085(7)
O3 0.0381(10) 0.0186(9) 0.0236(9) 0.0032(7) 0.0052(7) 0.0012(7)
O4 0.0303(9) 0.0215(9) 0.0227(8) 0.0070(7) -0.0008(7) 0.0066(7)
C1 0.0255(12) 0.0131(11) 0.0199(12) -0.0028(9) -0.0057(9) -0.0001(9)
C2 0.0209(12) 0.0143(11) 0.0200(12) 0.0011(8) -0.0046(9) 0.0000(9)
C3 0.0144(11) 0.0196(12) 0.0244(12) 0.0014(9) -0.0026(9) -0.0021(9)
C4 0.0193(11) 0.0204(12) 0.0230(12) 0.0008(9) 0.0027(9) -0.0026(9)
C5 0.0191(11) 0.0148(11) 0.0162(11) -0.0014(9) 0.0013(8) -0.0010(9)
C6 0.0208(11) 0.0140(11) 0.0180(11) -0.0008(9) 0.0018(9) -0.0023(9)
C7 0.0228(11) 0.0174(11) 0.0118(10) 0.0029(9) 0.0027(8) -0.0007(9)
C8 0.0222(11) 0.0159(11) 0.0137(10) -0.0025(9) 0.0016(8) 0.0012(9)
C9 0.0175(11) 0.0201(12) 0.0106(10) 0.0005(8) 0.0004(8) 0.0032(8)
C10 0.0171(11) 0.0190(11) 0.0117(10) -0.0031(9) 0.0002(8) 0.0008(9)
C11 0.0139(10) 0.0163(11) 0.0191(11) -0.0028(9) 0.0017(8) -0.0006(9)
C12 0.0149(10) 0.0164(11) 0.0181(11) 0.0021(8) 0.0025(8) 0.0015(9)
C13 0.0193(11) 0.0236(13) 0.0283(13) -0.0039(9) 0.0006(9) 0.0081(10)
C14 0.0226(12) 0.0350(15) 0.0275(13) -0.0024(11) 0.0072(10) 0.0153(11)
C15 0.0270(12) 0.0312(14) 0.0166(11) 0.0036(10) 0.0065(9) 0.0055(10)
C16 0.0280(13) 0.0228(12) 0.0155(11) 0.0014(10) 0.0032(9) 0.0005(10)
C17 0.0185(11) 0.0105(10) 0.0171(11) 0.0007(8) 0.0016(8) -0.0002(9)
C18 0.0194(11) 0.0190(11) 0.0133(10) 0.0012(9) 0.0012(8) 0.0034(9)
C19 0.0204(11) 0.0207(12) 0.0194(11) 0.0034(9) 0.0013(9) -0.0014(10)
C20 0.0159(11) 0.0339(15) 0.0261(12) 0.0024(10) 0.0010(9) -0.0019(11)
C21 0.0116(11) 0.0337(15) 0.0293(14) -0.0015(9) -0.0008(10) -0.0014(11)
C22 0.0210(12) 0.0233(12) 0.0207(12) -0.0025(10) -0.0010(9) -0.0038(10)

loop_
_atom_type_symbol
_atom_type_description
_atom_type_scat_dispersion_real
_atom_type_scat_dispersion_imag
_atom_type_scat_source
C C 0.0033 0.0016 'International Tables Vol C Tables 4.2.6.8 and 6.1.1.4'
H H 0.0000 0.0000 'International Tables Vol C Tables 4.2.6.8 and 6.1.1.4'
N N 0.0061 0.0033 'International Tables Vol C Tables 4.2.6.8 and 6.1.1.4'
O O 0.0106 0.0060 'International Tables Vol C Tables 4.2.6.8 and 6.1.1.4'
Co Co 0.3494 0.9721 'International Tables Vol C Tables 4.2.6.8 and 6.1.1.4'
S S 0.1246 0.1234 'International Tables Vol C Tables 4.2.6.8 and 6.1.1.4'

loop_
_geom_angle_atom_site_label_1
_geom_angle_atom_site_label_2
_geom_angle_atom_site_label_3
_geom_angle_site_symmetry_1
_geom_angle_site_symmetry_3
_geom_angle
_geom_angle_publ_flag
O4 Co1 O1 4_565 . 101.33(7) ?
O4 Co1 N3 4_565 . 94.00(7) ?
O1 Co1 N3 . . 113.95(7) ?
O4 Co1 N2 4_565 . 103.57(7) ?
O1 Co1 N2 . . 126.74(7) ?
N3 Co1 N2 . . 110.36(7) ?
O4 Co1 N1 4_565 . 170.90(7) ?
O1 Co1 N1 . . 85.14(7) ?
N3 Co1 N1 . . 77.43(7) ?
N2 Co1 N1 . . 77.03(7) ?
C2 S1 C5 . . 91.73(11) ?
C17 N1 C11 . . 109.95(17) ?
C17 N1 C10 . . 111.29(16) ?
C11 N1 C10 . . 108.48(16) ?
C17 N1 Co1 . . 104.06(12) ?
C11 N1 Co1 . . 103.87(12) ?
C10 N1 Co1 . . 118.77(13) ?
C22 N2 C18 . . 118.15(19) ?
C22 N2 Co1 . . 123.76(15) ?
C18 N2 Co1 . . 117.71(14) ?
C12 N3 C16 . . 119.17(18) ?
C12 N3 Co1 . . 117.88(13) ?
C16 N3 Co1 . . 122.79(15) ?
C6 O1 Co1 . . 122.18(14) ?
C1 O4 Co1 . 4_666 131.01(15) ?
O3 C1 O4 . . 126.6(2) ?
O3 C1 C2 . . 119.5(2) ?
O4 C1 C2 . . 113.9(2) ?
C3 C2 C1 . . 127.8(2) ?
C3 C2 S1 . . 111.52(17) ?
C1 C2 S1 . . 120.69(17) ?
C2 C3 C4 . . 112.4(2) ?
C2 C3 H1 . . 123.8 ?
C4 C3 H1 . . 123.8 ?
C5 C4 C3 . . 112.8(2) ?
C5 C4 H2 . . 123.6 ?
C3 C4 H2 . . 123.6 ?
C4 C5 C6 . . 127.6(2) ?
C4 C5 S1 . . 111.52(17) ?
C6 C5 S1 . . 120.73(15) ?
O2 C6 O1 . . 125.9(2) ?
O2 C6 C5 . . 119.67(19) ?
O1 C6 C5 . . 114.47(18) ?
C8 C7 C9 . 3_666 120.8(2) ?
C8 C7 H6 . . 119.6 ?
C9 C7 H6 3_666 . 119.6 ?
C7 C8 C9 . . 121.0(2) ?
C7 C8 H5 . . 119.5 ?
C9 C8 H5 . . 119.5 ?
C7 C9 C8 3_666 . 118.2(2) ?
C7 C9 C10 3_666 . 121.54(19) ?
C8 C9 C10 . . 120.2(2) ?
N1 C10 C9 . . 112.87(17) ?
N1 C10 H4 . . 109.0 ?
C9 C10 H4 . . 109.0 ?
N1 C10 H3 . . 109.0 ?
C9 C10 H3 . . 109.0 ?
H4 C10 H3 . . 107.8 ?
N1 C11 C12 . . 111.44(17) ?
N1 C11 H14 . . 109.3 ?
C12 C11 H14 . . 109.3 ?
N1 C11 H13 . . 109.3 ?
C12 C11 H13 . . 109.3 ?
H14 C11 H13 . . 108.0 ?
N3 C12 C13 . . 121.7(2) ?
N3 C12 C11 . . 116.26(17) ?
C13 C12 C11 . . 122.0(2) ?
C12 C13 C14 . . 118.4(2) ?
C12 C13 H15 . . 120.8 ?
C14 C13 H15 . . 120.8 ?
C15 C14 C13 . . 120.0(2) ?
C15 C14 H16 . . 120.0 ?
C13 C14 H16 . . 120.0 ?
C14 C15 C16 . . 118.7(2) ?
C14 C15 H17 . . 120.7 ?
C16 C15 H17 . . 120.7 ?
N3 C16 C15 . . 122.0(2) ?
N3 C16 H18 . . 119.0 ?
C15 C16 H18 . . 119.0 ?
N1 C17 C18 . . 110.67(17) ?
N1 C17 H8 . . 109.5 ?
C18 C17 H8 . . 109.5 ?
N1 C17 H7 . . 109.5 ?
C18 C17 H7 . . 109.5 ?
H8 C17 H7 . . 108.1 ?
N2 C18 C19 . . 122.1(2) ?
N2 C18 C17 . . 115.28(18) ?
C19 C18 C17 . . 122.6(2) ?
C18 C19 C20 . . 119.4(2) ?
C18 C19 H9 . . 120.3 ?
C20 C19 H9 . . 120.3 ?
C19 C20 C21 . . 118.9(2) ?
C19 C20 H10 . . 120.5 ?
C21 C20 H10 . . 120.5 ?
C22 C21 C20 . . 118.3(2) ?
C22 C21 H11 . . 120.8 ?
C20 C21 H11 . . 120.8 ?
N2 C22 C21 . . 123.2(2) ?
N2 C22 H12 . . 118.4 ?
C21 C22 H12 . . 118.4 ?

loop_
_geom_bond_atom_site_label_1
_geom_bond_atom_site_label_2
_geom_bond_site_symmetry_2
_geom_bond_distance
_geom_bond_publ_flag
Co1 O4 4_565 1.9701(16) ?
Co1 O1 . 1.9805(15) ?
Co1 N3 . 2.0565(18) ?
Co1 N2 . 2.0734(18) ?
Co1 N1 . 2.2832(18) ?
S1 C2 . 1.711(2) ?
S1 C5 . 1.723(2) ?
N1 C17 . 1.467(3) ?
N1 C11 . 1.479(3) ?
N1 C10 . 1.496(3) ?
N2 C22 . 1.335(3) ?
N2 C18 . 1.345(3) ?
N3 C12 . 1.338(3) ?
N3 C16 . 1.356(3) ?
O1 C6 . 1.283(3) ?
O2 C6 . 1.231(3) ?
O3 C1 . 1.234(3) ?
O4 C1 . 1.269(3) ?
O4 Co1 4_666 1.9700(16) ?
C1 C2 . 1.491(3) ?
C2 C3 . 1.373(3) ?
C3 C4 . 1.415(3) ?
C3 H1 . 0.93 ?
C4 C5 . 1.359(3) ?
C4 H2 . 0.93 ?
C5 C6 . 1.484(3) ?
C7 C8 . 1.378(3) ?
C7 C9 3_666 1.389(3) ?
C7 H6 . 0.93 ?
C8 C9 . 1.400(3) ?
C8 H5 . 0.93 ?
C9 C7 3_666 1.389(3) ?
C9 C10 . 1.507(3) ?
C10 H4 . 0.97 ?
C10 H3 . 0.97 ?
C11 C12 . 1.506(3) ?
C11 H14 . 0.97 ?
C11 H13 . 0.97 ?
C12 C13 . 1.387(3) ?
C13 C14 . 1.389(3) ?
C13 H15 . 0.93 ?
C14 C15 . 1.373(4) ?
C14 H16 . 0.93 ?
C15 C16 . 1.375(3) ?
C15 H17 . 0.93 ?
C16 H18 . 0.93 ?
C17 C18 . 1.499(3) ?
C17 H8 . 0.97 ?
C17 H7 . 0.97 ?
C18 C19 . 1.379(3) ?
C19 C20 . 1.380(3) ?
C19 H9 . 0.93 ?
C20 C21 . 1.386(3) ?
C20 H10 . 0.93 ?
C21 C22 . 1.380(3) ?
C21 H11 . 0.93 ?
C22 H12 . 0.93 ?
